data_7222744
loop_
_publ_author_name
'Emmerling, F.'
'Laengin, N.'
'Wendorff, M.'
'Pickhard, F.'
'Roehr, C.'

_publ_section_title
;
 Verbindungen mit Pentelid-Hanteln M2: AI11 M6 und AII11 M10 (A= Rb, Cs,
 Ba; M= Sb, Bi)
;
_journal_name_full
;
Zeitschrift fuer Naturforschung, Teil B. Anorganische Chemie, Organische 
Chemie (42,1987-)
;
_journal_page_first 7
_journal_page_last 16
_journal_volume 59
_journal_year 2004
_chemical_formula_sum 'Ba1.5 Sb3'
_space_group_IT_number 11
_symmetry_space_group_name_Hall '-P 2yb'
_symmetry_space_group_name_H-M 'P 1 21/m 1'
_cell_angle_alpha 90
_cell_angle_beta 100.528
_cell_angle_gamma 90
_cell_formula_units_Z 4
_cell_length_a 11.68
_cell_length_b 4.381
_cell_length_c 12.571
_cell_volume 632.430
_citation_journal_id_ASTM ZNBSEN
_cod_data_source_file Emmerling_ZNBSEN_2004_1282.cif
_cod_data_source_block Ba1.5Sb3
_cod_original_cell_volume 632.4303
_cod_database_code 7222744

loop_
_symmetry_equiv_pos_as_xyz
x,y,z
-x,y+1/2,-z
-x,-y,-z
x,-y-1/2,z

loop_
_atom_site_label
_atom_site_type_symbol
_atom_site_fract_x
_atom_site_fract_y
_atom_site_fract_z
_atom_site_occupancy
_atom_site_U_iso_or_equiv
Sb6 Sb 0.0562 0.25 0.4495 1 0.0
Sb2 Sb 0.40036 0.25 0.37222 1 0.0
Ba2 Ba 0.71396 0.25 0.4401 1 0.0
Sb4 Sb 0.4038 0.25 0.77274 1 0.0
Sb1 Sb 0.74499 0.25 0.72695 1 0.0
Sb5 Sb 0.0696 0.25 0.0525 1 0.0
Ba3 Ba 0.05784 0.25 0.76667 1 0.0
Ba1 Ba 0.37843 0.25 0.08992 1 0.0
Sb3 Sb 0.709 0.25 0.13185 1 0.0
